data_4350530
loop_
_publ_author_name
'Ouellette, Wayne'
'Prosvirin, Andrey V.'
'Chieffo, Vincent'
'Dunbar, Kim R.'
'Hudson, Bruce'
'Zubieta, Jon'

_publ_section_title
;
 Solid-state coordination chemistry of the Cu/triazolate/X system (X = F-,
 Cl-, Br-, I-, OH-, and SO4(2-)).
;
_journal_issue 23
_journal_name_full 'Inorganic chemistry'
_journal_page_first 9346
_journal_page_last 9366
_journal_paper_doi 10.1021/ic061102e
_journal_volume 45
_journal_year 2006
_chemical_formula_sum 'C H Cl Cu N1.5'
_chemical_formula_weight 133.02
_space_group_IT_number 52
_space_group_name_Hall '-P 2a 2bc'
_space_group_name_H-M_alt 'P n n a'
_symmetry_cell_setting orthorhombic
_symmetry_space_group_name_H-M 'P n n a'
_atom_sites_solution_hydrogens geom
_atom_sites_solution_primary direct
_atom_sites_solution_secondary difmap
_audit_creation_method SHELXL-97
_cell_angle_alpha 90.00
_cell_angle_beta 90.00
_cell_angle_gamma 90.00
_cell_formula_units_Z 8
_cell_length_a 6.7716(4)
_cell_length_b 6.8885(5)
_cell_length_c 12.3605(8)
_cell_measurement_reflns_used 2620
_cell_measurement_temperature 90(2)
_cell_measurement_theta_max 28.15
_cell_measurement_theta_min 3.30
_cell_volume 576.57(7)
_computing_cell_refinement 'Bruker SMART'
_computing_data_collection 'Bruker SMART'
_computing_data_reduction 'Bruker SAINT'
_computing_molecular_graphics 'Bruker SHELXTL'
_computing_publication_material 'Bruker SHELXTL'
_computing_structure_refinement 'SHELXL-97 (Sheldrick, 1997)'
_computing_structure_solution 'SHELXS-97 (Sheldrick, 1990)'
_diffrn_ambient_temperature 90(2)
_diffrn_detector_area_resol_mean 512
_diffrn_measured_fraction_theta_full 1.000
_diffrn_measured_fraction_theta_max 1.000
_diffrn_measurement_device_type 'APEX CCD area detector'
_diffrn_measurement_method 'Phi and omega scans'
_diffrn_radiation_monochromator graphite
_diffrn_radiation_probe x-ray
_diffrn_radiation_type MoK\a
_diffrn_radiation_wavelength 0.71073
_diffrn_reflns_av_R_equivalents 0.0219
_diffrn_reflns_av_sigmaI/netI 0.0142
_diffrn_reflns_limit_h_max 8
_diffrn_reflns_limit_h_min -9
_diffrn_reflns_limit_k_max 9
_diffrn_reflns_limit_k_min -9
_diffrn_reflns_limit_l_max 16
_diffrn_reflns_limit_l_min -16
_diffrn_reflns_number 5500
_diffrn_reflns_theta_full 28.25
_diffrn_reflns_theta_max 28.25
_diffrn_reflns_theta_min 3.30
_diffrn_source 'fine-focus sealed tube'
_diffrn_standards_decay_% 0.001
_exptl_absorpt_coefficient_mu 8.186
_exptl_absorpt_correction_T_max 0.7354
_exptl_absorpt_correction_T_min 0.2913
_exptl_absorpt_correction_type multi-scan
_exptl_absorpt_process_details 'SADABS SHELXL-97 (SHELDRICK, 1997)'
_exptl_crystal_colour black
_exptl_crystal_density_diffrn 3.065
_exptl_crystal_density_meas 0
_exptl_crystal_density_method 'not measured'
_exptl_crystal_description plate
_exptl_crystal_F_000 508
_exptl_crystal_size_max 0.20
_exptl_crystal_size_mid 0.10
_exptl_crystal_size_min 0.04
_refine_diff_density_max 0.635
_refine_diff_density_min -0.327
_refine_diff_density_rms 0.099
_refine_ls_extinction_method none
_refine_ls_goodness_of_fit_ref 1.229
_refine_ls_hydrogen_treatment constr
_refine_ls_matrix_type full
_refine_ls_number_parameters 44
_refine_ls_number_reflns 719
_refine_ls_number_restraints 0
_refine_ls_restrained_S_all 1.229
_refine_ls_R_factor_all 0.0250
_refine_ls_R_factor_gt 0.0225
_refine_ls_shift/su_max 0.000
_refine_ls_shift/su_mean 0.000
_refine_ls_structure_factor_coef Fsqd
_refine_ls_weighting_details 'calc w=1/[\s^2^(Fo^2^)+(0.0176P)^2^+1.1924P] where P=(Fo^2^+2Fc^2^)/3'
_refine_ls_weighting_scheme calc
_refine_ls_wR_factor_gt 0.0505
_refine_ls_wR_factor_ref 0.0524
_reflns_number_gt 662
_reflns_number_total 719
_reflns_threshold_expression >2sigma(I)
_cod_data_source_file ic061102esi20060619_105325.cif
_cod_data_source_block pnna_Compound_2_[Cu2(trz)Cl2]
_cod_depositor_comments
;
The following automatic conversions were performed:

data item '_symmetry_cell_setting' value 'Orthorhombic' was changed
to 'orthorhombic' in accordance with the
/home/saulius/struct/COD-crude-data/automatic-downloads/DataCite-retrospective/ACS/depositions/lib/dictionaries/cif_core.dic
dictionary named 'cif_core.dic' version 2.4.2 last updated on
2011-04-26.

Automatic conversion script
Id: cif_fix_values 6909 2019-04-08 15:41:33Z antanas 
;
_cod_original_sg_symbol_H-M Pnna
_cod_original_formula_sum 'C H Cl Cu N1.50'
_cod_database_code 4350530

loop_
_symmetry_equiv_pos_as_xyz
'x, y, z'
'-x+1/2, -y, z'
'-x+1/2, y+1/2, -z+1/2'
'x, -y+1/2, -z+1/2'
'-x, -y, -z'
'x-1/2, y, -z'
'x-1/2, -y-1/2, z-1/2'
'-x, y-1/2, z-1/2'

loop_
_atom_site_label
_atom_site_type_symbol
_atom_site_fract_x
_atom_site_fract_y
_atom_site_fract_z
_atom_site_U_iso_or_equiv
_atom_site_adp_type
_atom_site_occupancy
_atom_site_symmetry_multiplicity
_atom_site_calc_flag
_atom_site_refinement_flags
Cu1 Cu 0.0000 0.0000 0.5000 0.00912(12) Uani 1 2 d S
Cu2 Cu 0.2500 0.5000 0.54025(3) 0.01410(13) Uani 1 2 d S
Cl1 Cl 0.21284(8) 0.24531(8) 0.42441(5) 0.01135(14) Uani 1 1 d .
N1 N 0.1489(3) 0.0031(3) 0.63376(16) 0.0097(4) Uani 1 1 d .
N2 N 0.2500 0.0000 0.8038(2) 0.0104(6) Uani 1 2 d S
C1 C 0.0939(4) 0.0055(4) 0.73634(18) 0.0113(5) Uani 1 1 d .
H1 H -0.0397 0.0105 0.7597 0.014 Uiso 1 1 calc R

loop_
_atom_site_aniso_label
_atom_site_aniso_U_11
_atom_site_aniso_U_22
_atom_site_aniso_U_33
_atom_site_aniso_U_23
_atom_site_aniso_U_13
_atom_site_aniso_U_12
Cu1 0.0092(2) 0.0127(2) 0.0054(2) 0.00054(17) -0.00118(14) -0.00198(16)
Cu2 0.0183(2) 0.0174(2) 0.0066(2) 0.000 0.000 -0.00068(18)
Cl1 0.0149(3) 0.0099(3) 0.0093(3) 0.0003(2) -0.0005(2) -0.0012(2)
N1 0.0086(10) 0.0126(9) 0.0078(9) 0.0002(8) 0.0008(7) -0.0017(8)
N2 0.0131(13) 0.0126(13) 0.0055(12) 0.000 0.000 -0.0010(11)
C1 0.0128(11) 0.0137(11) 0.0072(11) 0.0009(10) -0.0005(9) -0.0013(9)

loop_
_atom_type_symbol
_atom_type_description
_atom_type_scat_dispersion_real
_atom_type_scat_dispersion_imag
_atom_type_scat_source
C C 0.0033 0.0016 'International Tables Vol C Tables 4.2.6.8 and 6.1.1.4'
N N 0.0061 0.0033 'International Tables Vol C Tables 4.2.6.8 and 6.1.1.4'
Cl Cl 0.1484 0.1585 'International Tables Vol C Tables 4.2.6.8 and 6.1.1.4'
Cu Cu 0.3201 1.2651 'International Tables Vol C Tables 4.2.6.8 and 6.1.1.4'
H H 0.0000 0.0000 'International Tables Vol C Tables 4.2.6.8 and 6.1.1.4'

loop_
_geom_angle_atom_site_label_1
_geom_angle_atom_site_label_2
_geom_angle_atom_site_label_3
_geom_angle
_geom_angle_site_symmetry_1
_geom_angle_site_symmetry_3
N1 Cu1 N1 180.00(12) 5_556 .
N1 Cu1 Cl1 89.33(6) 5_556 .
N1 Cu1 Cl1 90.67(6) . .
N1 Cu1 Cl1 90.67(6) 5_556 5_556
N1 Cu1 Cl1 89.33(6) . 5_556
Cl1 Cu1 Cl1 180.0 . 5_556
N1 Cu1 Cl1 94.11(6) 5_556 2
N1 Cu1 Cl1 85.89(6) . 2
Cl1 Cu1 Cl1 82.87(2) . 2
Cl1 Cu1 Cl1 97.14(2) 5_556 2
N1 Cu1 Cl1 85.89(6) 5_556 6_556
N1 Cu1 Cl1 94.11(6) . 6_556
Cl1 Cu1 Cl1 97.14(2) . 6_556
Cl1 Cu1 Cl1 82.86(2) 5_556 6_556
Cl1 Cu1 Cl1 180.0 2 6_556
N2 Cu2 Cl1 128.933(17) 3_556 2_565
N2 Cu2 Cl1 128.932(17) 3_556 .
Cl1 Cu2 Cl1 102.13(3) 2_565 .
Cu2 Cl1 Cu1 111.25(3) . .
Cu2 Cl1 Cu1 100.50(2) . 2
Cu1 Cl1 Cu1 81.940(17) . 2
C1 N1 N1 106.41(14) . 2
C1 N1 Cu1 132.22(17) . .
N1 N1 Cu1 121.35(6) 2 .
C1 N2 C1 103.5(3) 2 .
C1 N2 Cu2 128.24(14) 2 3_546
C1 N2 Cu2 128.24(14) . 3_546
N1 C1 N2 111.8(2) . .
N1 C1 H1 124.1 . .
N2 C1 H1 124.1 . .

loop_
_geom_bond_atom_site_label_1
_geom_bond_atom_site_label_2
_geom_bond_distance
_geom_bond_site_symmetry_2
Cu1 N1 1.937(2) 5_556
Cu1 N1 1.937(2) .
Cu1 Cl1 2.4095(6) .
Cu1 Cl1 2.4095(6) 5_556
Cu1 Cl1 2.7403(6) 2
Cu1 Cl1 2.7404(6) 6_556
Cu2 N2 1.928(3) 3_556
Cu2 Cl1 2.2785(6) 2_565
Cu2 Cl1 2.2785(6) .
Cl1 Cu1 2.7404(6) 2
N1 C1 1.322(3) .
N1 N1 1.369(4) 2
N2 C1 1.347(3) 2
N2 C1 1.347(3) .
N2 Cu2 1.928(3) 3_546
C1 H1 0.9500 .

loop_
_geom_torsion_atom_site_label_1
_geom_torsion_atom_site_label_2
_geom_torsion_atom_site_label_3
_geom_torsion_atom_site_label_4
_geom_torsion
_geom_torsion_site_symmetry_1
_geom_torsion_site_symmetry_4
N2 Cu2 Cl1 Cu1 31.90(3) 3_556 .
Cl1 Cu2 Cl1 Cu1 -148.10(3) 2_565 .
N2 Cu2 Cl1 Cu1 -53.45(2) 3_556 2
Cl1 Cu2 Cl1 Cu1 126.55(2) 2_565 2
N1 Cu1 Cl1 Cu2 130.62(7) 5_556 .
N1 Cu1 Cl1 Cu2 -49.38(7) . .
Cl1 Cu1 Cl1 Cu2 -11(4) 5_556 .
Cl1 Cu1 Cl1 Cu2 -135.16(3) 2 .
Cl1 Cu1 Cl1 Cu2 44.84(3) 6_556 .
N1 Cu1 Cl1 Cu1 -131.20(6) 5_556 2
N1 Cu1 Cl1 Cu1 48.80(6) . 2
Cl1 Cu1 Cl1 Cu1 87(4) 5_556 2
Cl1 Cu1 Cl1 Cu1 -36.97(2) 2 2
Cl1 Cu1 Cl1 Cu1 143.03(2) 6_556 2
N1 Cu1 N1 C1 68(6) 5_556 .
Cl1 Cu1 N1 C1 135.1(2) . .
Cl1 Cu1 N1 C1 -44.9(2) 5_556 .
Cl1 Cu1 N1 C1 -142.1(2) 2 .
Cl1 Cu1 N1 C1 37.9(2) 6_556 .
N1 Cu1 N1 N1 -114(6) 5_556 2
Cl1 Cu1 N1 N1 -47.0(2) . 2
Cl1 Cu1 N1 N1 133.0(2) 5_556 2
Cl1 Cu1 N1 N1 35.8(2) 2 2
Cl1 Cu1 N1 N1 -144.2(2) 6_556 2
N1 N1 C1 N2 -0.4(3) 2 .
Cu1 N1 C1 N2 177.76(14) . .
C1 N2 C1 N1 0.15(13) 2 .
Cu2 N2 C1 N1 -179.85(13) 3_546 .
